data_4119821
loop_
_publ_author_name
'Hu Xiong'
'Hao Xu'
'Saihu Liao'
'Zuowei Xie'
'Yong Tang'

_publ_section_title
;
 Copper-Catalyzed Highly Enantioselective Cyclopentannulation of Indoles
 with Donor-Acceptor Cyclopropanes
;
_journal_name_full 'Journal of the American Chemical Society'
_journal_page_first 7851
_journal_page_last 7854
_journal_paper_doi 10.1021/ja4042127
_journal_volume 135
_journal_year 2013
_chemical_formula_sum 'C32 H33 N O5'
_chemical_formula_weight 511.59
_chemical_name_systematic
; 
 ? 
;
_space_group_IT_number 14
_symmetry_cell_setting monoclinic
_symmetry_space_group_name_Hall '-P 2yn'
_symmetry_space_group_name_H-M 'P 1 21/n 1'
_atom_sites_solution_hydrogens geom
_atom_sites_solution_primary direct
_atom_sites_solution_secondary difmap
_audit_creation_method SHELXL-97
_cell_angle_alpha 90.00
_cell_angle_beta 99.106(2)
_cell_angle_gamma 90.00
_cell_formula_units_Z 4
_cell_length_a 10.1812(11)
_cell_length_b 17.5643(19)
_cell_length_c 14.5731(15)
_cell_measurement_reflns_used 5161
_cell_measurement_temperature 140(2)
_cell_measurement_theta_max 30.42
_cell_measurement_theta_min 2.28
_cell_volume 2573.2(5)
_computing_cell_refinement 'Bruker SAINT'
_computing_data_collection 'Bruker APEX2'
_computing_data_reduction 'Bruker SAINT'
_computing_molecular_graphics 'Bruker SHELXTL'
_computing_publication_material 'Bruker SHELXTL'
_computing_structure_refinement 'SHELXL-97 (Sheldrick, 2008)'
_computing_structure_solution 'SHELXS-97 (Sheldrick, 2008)'
_diffrn_ambient_temperature 140(2)
_diffrn_measured_fraction_theta_full 0.996
_diffrn_measured_fraction_theta_max 0.996
_diffrn_measurement_device_type 'Bruker APEX-II CCD'
_diffrn_measurement_method '\f and \w scans'
_diffrn_radiation_monochromator graphite
_diffrn_radiation_source 'fine-focus sealed tube'
_diffrn_radiation_type MoK\a
_diffrn_radiation_wavelength 0.71073
_diffrn_reflns_av_R_equivalents 0.0389
_diffrn_reflns_av_sigmaI/netI 0.0442
_diffrn_reflns_limit_h_max 14
_diffrn_reflns_limit_h_min -12
_diffrn_reflns_limit_k_max 25
_diffrn_reflns_limit_k_min -24
_diffrn_reflns_limit_l_max 20
_diffrn_reflns_limit_l_min -20
_diffrn_reflns_number 24997
_diffrn_reflns_theta_full 30.55
_diffrn_reflns_theta_max 30.55
_diffrn_reflns_theta_min 1.83
_exptl_absorpt_coefficient_mu 0.089
_exptl_absorpt_correction_T_max 0.9868
_exptl_absorpt_correction_T_min 0.9739
_exptl_absorpt_correction_type multi-scan
_exptl_absorpt_process_details sadabs
_exptl_crystal_colour colourless
_exptl_crystal_density_diffrn 1.321
_exptl_crystal_description block
_exptl_crystal_F_000 1088
_exptl_crystal_size_max 0.30
_exptl_crystal_size_mid 0.25
_exptl_crystal_size_min 0.15
_refine_diff_density_max 0.726
_refine_diff_density_min -0.469
_refine_diff_density_rms 0.052
_refine_ls_extinction_method none
_refine_ls_goodness_of_fit_ref 1.026
_refine_ls_hydrogen_treatment constr
_refine_ls_matrix_type full
_refine_ls_number_parameters 356
_refine_ls_number_reflns 7863
_refine_ls_number_restraints 21
_refine_ls_restrained_S_all 1.115
_refine_ls_R_factor_all 0.0825
_refine_ls_R_factor_gt 0.0531
_refine_ls_shift/su_max 0.047
_refine_ls_shift/su_mean 0.001
_refine_ls_structure_factor_coef Fsqd
_refine_ls_weighting_details 'calc w=1/[\s^2^(Fo^2^)+(0.0692P)^2^+0.8396P] where P=(Fo^2^+2Fc^2^)/3'
_refine_ls_weighting_scheme calc
_refine_ls_wR_factor_gt 0.1306
_refine_ls_wR_factor_ref 0.1454
_reflns_number_gt 5569
_reflns_number_total 7863
_reflns_threshold_expression >2sigma(I)
_cod_data_source_file ja4042127_3oa.cif
_cod_data_source_block mo_dm12598_0m
_cod_database_code 4119821

loop_
_symmetry_equiv_pos_as_xyz
'x, y, z'
'-x+1/2, y+1/2, -z+1/2'
'-x, -y, -z'
'x-1/2, -y-1/2, z-1/2'

loop_
_atom_site_label
_atom_site_type_symbol
_atom_site_fract_x
_atom_site_fract_y
_atom_site_fract_z
_atom_site_U_iso_or_equiv
_atom_site_adp_type
_atom_site_occupancy
_atom_site_symmetry_multiplicity
_atom_site_calc_flag
_atom_site_refinement_flags
_atom_site_disorder_assembly
_atom_site_disorder_group
N1 N 0.84134(13) 0.14623(7) 0.39695(9) 0.0203(3) Uani 1 1 d . . .
O1 O 0.52261(15) 0.15278(9) 0.26572(10) 0.0418(3) Uani 1 1 d U . .
O2 O 0.37758(15) 0.15010(9) 0.36378(10) 0.0435(3) Uani 1 1 d U . .
O3 O 0.56132(15) 0.30716(7) 0.35913(10) 0.0389(3) Uani 1 1 d . . .
O4 O 0.75028(12) 0.28808(6) 0.45634(9) 0.0294(3) Uani 1 1 d . . .
O5 O 0.58993(13) 0.05549(7) 0.94514(8) 0.0310(3) Uani 1 1 d . A .
C1 C 0.72376(15) 0.12493(8) 0.43751(10) 0.0186(3) Uani 1 1 d . A .
C2 C 0.60359(15) 0.18251(8) 0.42533(11) 0.0205(3) Uani 1 1 d . . .
C3 C 0.55577(15) 0.17654(9) 0.52043(11) 0.0218(3) Uani 1 1 d . A .
H3A H 0.5032 0.2221 0.5316 0.026 Uiso 1 1 calc R . .
H3B H 0.4993 0.1309 0.5224 0.026 Uiso 1 1 calc R . .
C4 C 0.68073(14) 0.17079(8) 0.59424(10) 0.0171(3) Uani 1 1 d . . .
H4 H 0.7215 0.2226 0.6024 0.021 Uiso 1 1 calc R A .
C5 C 0.77554(14) 0.11914(8) 0.54603(10) 0.0166(3) Uani 1 1 d . A .
C6 C 0.76690(16) 0.03327(8) 0.56828(11) 0.0213(3) Uani 1 1 d . . .
H6A H 0.8430 0.0174 0.6153 0.026 Uiso 1 1 calc R A .
H6B H 0.6832 0.0216 0.5920 0.026 Uiso 1 1 calc R . .
C7 C 0.77057(18) -0.00687(8) 0.47597(11) 0.0252(3) Uani 1 1 d . A .
H7A H 0.7360 -0.0595 0.4766 0.030 Uiso 1 1 calc R . .
H7B H 0.8618 -0.0081 0.4605 0.030 Uiso 1 1 calc R . .
C8 C 0.67889(18) 0.04353(8) 0.40845(11) 0.0247(3) Uani 1 1 d . . .
H8A H 0.5845 0.0354 0.4148 0.030 Uiso 1 1 calc R A .
H8B H 0.6903 0.0332 0.3434 0.030 Uiso 1 1 calc R . .
C9 C 0.91741(15) 0.14762(8) 0.55420(10) 0.0172(3) Uani 1 1 d . . .
C10 C 0.94715(15) 0.16396(8) 0.46577(10) 0.0187(3) Uani 1 1 d . A .
C11 C 1.07013(17) 0.19403(9) 0.45419(12) 0.0244(3) Uani 1 1 d . . .
H11 H 1.0896 0.2058 0.3941 0.029 Uiso 1 1 calc R A .
C12 C 1.16340(17) 0.20624(9) 0.53331(13) 0.0269(3) Uani 1 1 d . A .
H12 H 1.2478 0.2268 0.5270 0.032 Uiso 1 1 calc R . .
C13 C 1.13598(16) 0.18910(9) 0.62132(12) 0.0260(3) Uani 1 1 d . . .
H13 H 1.2016 0.1975 0.6744 0.031 Uiso 1 1 calc R A .
C14 C 1.01158(16) 0.15947(9) 0.63179(11) 0.0216(3) Uani 1 1 d . A .
H14 H 0.9923 0.1476 0.6919 0.026 Uiso 1 1 calc R . .
C15 C 0.65411(15) 0.14387(8) 0.68891(10) 0.0178(3) Uani 1 1 d . A .
C16 C 0.54308(17) 0.09990(9) 0.69975(11) 0.0251(3) Uani 1 1 d . . .
H16 H 0.4788 0.0887 0.6468 0.030 Uiso 1 1 calc R A .
C17 C 0.52467(17) 0.07228(10) 0.78591(12) 0.0279(4) Uani 1 1 d . A .
H17 H 0.4483 0.0425 0.7912 0.033 Uiso 1 1 calc R . .
C18 C 0.61665(17) 0.08775(9) 0.86444(11) 0.0230(3) Uani 1 1 d . . .
C19 C 0.72543(16) 0.13389(9) 0.85642(11) 0.0226(3) Uani 1 1 d . A .
H19 H 0.7876 0.1467 0.9099 0.027 Uiso 1 1 calc R . .
C20 C 0.74243(15) 0.16125(8) 0.76904(11) 0.0203(3) Uani 1 1 d . . .
H20 H 0.8168 0.1928 0.7642 0.024 Uiso 1 1 calc R A .
C21 C 0.6708(2) 0.07697(11) 1.03002(12) 0.0335(4) Uani 1 1 d . . .
H21A H 0.7632 0.0622 1.0283 0.050 Uiso 1 1 calc R A .
H21B H 0.6390 0.0513 1.0820 0.050 Uiso 1 1 calc R . .
H21C H 0.6659 0.1322 1.0381 0.050 Uiso 1 1 calc R . .
C22 C 0.4925(2) 0.16093(10) 0.34637(14) 0.0363(4) Uani 1 1 d U A .
C23 C 0.2872(4) 0.1228(2) 0.2797(3) 0.0342(8) Uani 0.50 1 d P A 1
H23A H 0.2841 0.1607 0.2300 0.051 Uiso 0.50 1 calc PR A 1
H23B H 0.1976 0.1155 0.2948 0.051 Uiso 0.50 1 calc PR A 1
H23C H 0.3204 0.0744 0.2590 0.051 Uiso 0.50 1 calc PR A 1
C23' C 0.4068(4) 0.1367(2) 0.1963(3) 0.0393(9) Uani 0.50 1 d P B 2
H23D H 0.3608 0.0917 0.2151 0.059 Uiso 0.50 1 calc PR B 2
H23E H 0.4353 0.1270 0.1362 0.059 Uiso 0.50 1 calc PR B 2
H23F H 0.3464 0.1804 0.1908 0.059 Uiso 0.50 1 calc PR B 2
C24 C 0.63617(16) 0.26569(8) 0.40812(10) 0.0207(3) Uani 1 1 d . A .
C25 C 0.7872(2) 0.36663(10) 0.44357(17) 0.0412(5) Uani 1 1 d . . .
H25A H 0.7895 0.3760 0.3776 0.062 Uiso 1 1 calc R . .
H25B H 0.8752 0.3765 0.4796 0.062 Uiso 1 1 calc R . .
H25C H 0.7217 0.4005 0.4650 0.062 Uiso 1 1 calc R . .
C26 C 0.83611(18) 0.17393(9) 0.30269(11) 0.0240(3) Uani 1 1 d . . .
H26A H 0.8697 0.2269 0.3054 0.029 Uiso 1 1 calc R . .
H26B H 0.7420 0.1752 0.2724 0.029 Uiso 1 1 calc R . .
C27 C 0.91491(16) 0.12746(9) 0.24234(10) 0.0216(3) Uani 1 1 d . . .
C28 C 0.96743(19) 0.16445(10) 0.17201(12) 0.0304(4) Uani 1 1 d . . .
H28 H 0.9581 0.2181 0.1653 0.036 Uiso 1 1 calc R . .
C29 C 1.0335(2) 0.12379(11) 0.11147(14) 0.0381(5) Uani 1 1 d . . .
H29 H 1.0681 0.1497 0.0633 0.046 Uiso 1 1 calc R . .
C30 C 1.0491(2) 0.04563(10) 0.12093(12) 0.0319(4) Uani 1 1 d . . .
H30 H 1.0948 0.0179 0.0797 0.038 Uiso 1 1 calc R . .
C31 C 0.99771(19) 0.00838(10) 0.19073(12) 0.0308(4) Uani 1 1 d . . .
H31 H 1.0079 -0.0452 0.1975 0.037 Uiso 1 1 calc R . .
C32 C 0.93099(19) 0.04902(9) 0.25121(12) 0.0295(4) Uani 1 1 d . . .
H32 H 0.8960 0.0229 0.2991 0.035 Uiso 1 1 calc R . .

loop_
_atom_site_aniso_label
_atom_site_aniso_U_11
_atom_site_aniso_U_22
_atom_site_aniso_U_33
_atom_site_aniso_U_23
_atom_site_aniso_U_13
_atom_site_aniso_U_12
N1 0.0244(7) 0.0217(6) 0.0151(6) 0.0012(5) 0.0039(5) 0.0004(5)
O1 0.0382(6) 0.0480(7) 0.0342(6) -0.0023(5) -0.0097(5) -0.0039(5)
O2 0.0349(6) 0.0516(7) 0.0392(6) 0.0069(6) -0.0091(5) -0.0085(5)
O3 0.0453(8) 0.0260(6) 0.0402(8) 0.0116(5) -0.0094(6) 0.0020(5)
O4 0.0246(6) 0.0173(5) 0.0448(7) 0.0015(5) 0.0007(5) -0.0035(4)
O5 0.0376(7) 0.0347(6) 0.0212(6) 0.0044(5) 0.0065(5) -0.0073(5)
C1 0.0210(7) 0.0167(6) 0.0170(7) -0.0001(5) -0.0001(5) -0.0005(5)
C2 0.0199(7) 0.0185(6) 0.0210(7) 0.0026(5) -0.0029(6) -0.0007(5)
C3 0.0164(7) 0.0222(7) 0.0266(8) 0.0052(6) 0.0029(6) -0.0009(5)
C4 0.0165(7) 0.0155(6) 0.0195(7) -0.0004(5) 0.0034(5) -0.0018(5)
C5 0.0184(7) 0.0156(6) 0.0154(6) 0.0001(5) 0.0011(5) -0.0002(5)
C6 0.0273(8) 0.0155(6) 0.0205(7) 0.0010(5) 0.0019(6) -0.0003(5)
C7 0.0355(9) 0.0154(6) 0.0241(8) -0.0009(6) 0.0024(7) 0.0011(6)
C8 0.0318(9) 0.0177(7) 0.0228(8) -0.0038(6) -0.0015(6) -0.0030(6)
C9 0.0175(7) 0.0159(6) 0.0183(7) -0.0013(5) 0.0029(5) 0.0011(5)
C10 0.0205(7) 0.0165(6) 0.0194(7) -0.0007(5) 0.0041(6) 0.0018(5)
C11 0.0251(8) 0.0223(7) 0.0276(8) -0.0009(6) 0.0101(7) -0.0011(6)
C12 0.0209(8) 0.0223(7) 0.0388(9) -0.0054(6) 0.0085(7) -0.0030(6)
C13 0.0199(8) 0.0265(7) 0.0303(8) -0.0084(6) 0.0003(6) -0.0014(6)
C14 0.0212(7) 0.0228(7) 0.0206(7) -0.0030(5) 0.0023(6) 0.0009(5)
C15 0.0192(7) 0.0158(6) 0.0194(7) -0.0011(5) 0.0057(6) -0.0011(5)
C16 0.0251(8) 0.0286(8) 0.0217(7) -0.0018(6) 0.0042(6) -0.0100(6)
C17 0.0272(9) 0.0306(8) 0.0268(8) -0.0004(6) 0.0071(7) -0.0114(6)
C18 0.0269(8) 0.0218(7) 0.0215(7) 0.0011(6) 0.0074(6) -0.0004(6)
C19 0.0218(8) 0.0248(7) 0.0209(7) -0.0027(6) 0.0023(6) -0.0011(6)
C20 0.0191(7) 0.0199(6) 0.0222(7) -0.0025(5) 0.0044(6) -0.0031(5)
C21 0.0438(11) 0.0341(9) 0.0226(8) 0.0041(7) 0.0048(8) -0.0002(8)
C22 0.0365(7) 0.0297(7) 0.0365(7) 0.0053(6) -0.0134(6) -0.0039(6)
C23 0.0251(18) 0.041(2) 0.0331(19) 0.0004(15) -0.0074(14) -0.0057(14)
C23' 0.034(2) 0.048(2) 0.0298(19) -0.0120(16) -0.0151(16) 0.0069(17)
C24 0.0239(8) 0.0196(6) 0.0192(7) 0.0023(5) 0.0055(6) 0.0023(5)
C25 0.0413(11) 0.0228(8) 0.0632(14) -0.0007(8) 0.0199(10) -0.0103(7)
C26 0.0327(9) 0.0228(7) 0.0175(7) 0.0024(6) 0.0067(6) 0.0066(6)
C27 0.0269(8) 0.0231(7) 0.0143(6) -0.0012(5) 0.0019(6) 0.0025(6)
C28 0.0428(10) 0.0238(7) 0.0282(8) 0.0015(6) 0.0167(8) 0.0023(7)
C29 0.0544(13) 0.0308(9) 0.0352(10) 0.0019(7) 0.0261(9) 0.0034(8)
C30 0.0429(11) 0.0301(8) 0.0244(8) -0.0044(6) 0.0102(8) 0.0072(7)
C31 0.0426(11) 0.0232(7) 0.0269(8) 0.0001(6) 0.0063(7) 0.0079(7)
C32 0.0417(10) 0.0249(8) 0.0233(8) 0.0047(6) 0.0092(7) 0.0062(7)

loop_
_atom_type_symbol
_atom_type_description
_atom_type_scat_dispersion_real
_atom_type_scat_dispersion_imag
_atom_type_scat_source
C C 0.0033 0.0016 'International Tables Vol C Tables 4.2.6.8 and 6.1.1.4'
H H 0.0000 0.0000 'International Tables Vol C Tables 4.2.6.8 and 6.1.1.4'
N N 0.0061 0.0033 'International Tables Vol C Tables 4.2.6.8 and 6.1.1.4'
O O 0.0106 0.0060 'International Tables Vol C Tables 4.2.6.8 and 6.1.1.4'

loop_
_geom_angle_atom_site_label_1
_geom_angle_atom_site_label_2
_geom_angle_atom_site_label_3
_geom_angle
C10 N1 C26 121.18(13)
C10 N1 C1 110.89(12)
C26 N1 C1 123.92(13)
C22 O1 C23' 112.2(2)
C22 O2 C23 111.0(2)
C24 O4 C25 116.08(14)
C18 O5 C21 118.01(13)
N1 C1 C8 110.61(12)
N1 C1 C2 117.40(12)
C8 C1 C2 111.94(13)
N1 C1 C5 104.73(12)
C8 C1 C5 104.57(11)
C2 C1 C5 106.41(11)
C24 C2 C22 105.52(13)
C24 C2 C3 108.66(12)
C22 C2 C3 110.98(14)
C24 C2 C1 116.58(12)
C22 C2 C1 113.25(13)
C3 C2 C1 101.83(11)
C4 C3 C2 106.84(12)
C4 C3 H3A 110.4
C2 C3 H3A 110.4
C4 C3 H3B 110.4
C2 C3 H3B 110.4
H3A C3 H3B 108.6
C15 C4 C3 114.15(12)
C15 C4 C5 115.88(11)
C3 C4 C5 102.99(11)
C15 C4 H4 107.8
C3 C4 H4 107.8
C5 C4 H4 107.8
C9 C5 C6 112.96(12)
C9 C5 C4 114.85(11)
C6 C5 C4 114.20(11)
C9 C5 C1 102.65(11)
C6 C5 C1 104.47(11)
C4 C5 C1 106.14(11)
C7 C6 C5 104.81(12)
C7 C6 H6A 110.8
C5 C6 H6A 110.8
C7 C6 H6B 110.8
C5 C6 H6B 110.8
H6A C6 H6B 108.9
C6 C7 C8 101.69(12)
C6 C7 H7A 111.4
C8 C7 H7A 111.4
C6 C7 H7B 111.4
C8 C7 H7B 111.4
H7A C7 H7B 109.3
C7 C8 C1 103.68(12)
C7 C8 H8A 111.0
C1 C8 H8A 111.0
C7 C8 H8B 111.0
C1 C8 H8B 111.0
H8A C8 H8B 109.0
C14 C9 C10 120.06(14)
C14 C9 C5 130.18(13)
C10 C9 C5 109.74(13)
N1 C10 C11 127.43(14)
N1 C10 C9 111.32(13)
C11 C10 C9 121.25(15)
C12 C11 C10 117.85(15)
C12 C11 H11 121.1
C10 C11 H11 121.1
C11 C12 C13 121.48(15)
C11 C12 H12 119.3
C13 C12 H12 119.3
C12 C13 C14 119.94(16)
C12 C13 H13 120.0
C14 C13 H13 120.0
C9 C14 C13 119.39(15)
C9 C14 H14 120.3
C13 C14 H14 120.3
C20 C15 C16 116.96(14)
C20 C15 C4 120.57(13)
C16 C15 C4 122.46(14)
C17 C16 C15 121.54(15)
C17 C16 H16 119.2
C15 C16 H16 119.2
C18 C17 C16 120.58(15)
C18 C17 H17 119.7
C16 C17 H17 119.7
O5 C18 C17 115.31(14)
O5 C18 C19 125.53(15)
C17 C18 C19 119.16(14)
C18 C19 C20 119.45(15)
C18 C19 H19 120.3
C20 C19 H19 120.3
C15 C20 C19 122.21(14)
C15 C20 H20 118.9
C19 C20 H20 118.9
O5 C21 H21A 109.5
O5 C21 H21B 109.5
H21A C21 H21B 109.5
O5 C21 H21C 109.5
H21A C21 H21C 109.5
H21B C21 H21C 109.5
O2 C22 O1 122.83(18)
O2 C22 C2 119.33(18)
O1 C22 C2 117.81(18)
O2 C23 H23A 109.5
O2 C23 H23B 109.5
O2 C23 H23C 109.5
O1 C23' H23D 109.5
O1 C23' H23E 109.5
H23D C23' H23E 109.5
O1 C23' H23F 109.5
H23D C23' H23F 109.5
H23E C23' H23F 109.5
O3 C24 O4 123.86(15)
O3 C24 C2 122.86(15)
O4 C24 C2 113.17(13)
O4 C25 H25A 109.5
O4 C25 H25B 109.5
H25A C25 H25B 109.5
O4 C25 H25C 109.5
H25A C25 H25C 109.5
H25B C25 H25C 109.5
N1 C26 C27 115.13(13)
N1 C26 H26A 108.5
C27 C26 H26A 108.5
N1 C26 H26B 108.5
C27 C26 H26B 108.5
H26A C26 H26B 107.5
C28 C27 C32 118.57(15)
C28 C27 C26 118.41(14)
C32 C27 C26 122.93(14)
C29 C28 C27 120.63(16)
C29 C28 H28 119.7
C27 C28 H28 119.7
C30 C29 C28 120.37(16)
C30 C29 H29 119.8
C28 C29 H29 119.8
C31 C30 C29 119.46(16)
C31 C30 H30 120.3
C29 C30 H30 120.3
C30 C31 C32 120.22(16)
C30 C31 H31 119.9
C32 C31 H31 119.9
C31 C32 C27 120.74(15)
C31 C32 H32 119.6
C27 C32 H32 119.6

loop_
_geom_bond_atom_site_label_1
_geom_bond_atom_site_label_2
_geom_bond_distance
N1 C10 1.386(2)
N1 C26 1.4503(19)
N1 C1 1.4651(19)
O1 C22 1.269(3)
O1 C23' 1.455(4)
O2 C22 1.250(3)
O2 C23 1.490(4)
O3 C24 1.204(2)
O4 C24 1.319(2)
O4 C25 1.450(2)
O5 C18 1.3708(18)
O5 C21 1.424(2)
C1 C8 1.540(2)
C1 C2 1.576(2)
C1 C5 1.589(2)
C2 C24 1.528(2)
C2 C22 1.528(2)
C2 C3 1.543(2)
C3 C4 1.534(2)
C3 H3A 0.9900
C3 H3B 0.9900
C4 C15 1.523(2)
C4 C5 1.569(2)
C4 H4 1.0000
C5 C9 1.515(2)
C5 C6 1.5482(19)
C6 C7 1.525(2)
C6 H6A 0.9900
C6 H6B 0.9900
C7 C8 1.527(2)
C7 H7A 0.9900
C7 H7B 0.9900
C8 H8A 0.9900
C8 H8B 0.9900
C9 C14 1.378(2)
C9 C10 1.399(2)
C10 C11 1.394(2)
C11 C12 1.389(2)
C11 H11 0.9500
C12 C13 1.388(2)
C12 H12 0.9500
C13 C14 1.400(2)
C13 H13 0.9500
C14 H14 0.9500
C15 C20 1.390(2)
C15 C16 1.398(2)
C16 C17 1.386(2)
C16 H16 0.9500
C17 C18 1.386(2)
C17 H17 0.9500
C18 C19 1.392(2)
C19 C20 1.397(2)
C19 H19 0.9500
C20 H20 0.9500
C21 H21A 0.9800
C21 H21B 0.9800
C21 H21C 0.9800
C23 H23A 0.9800
C23 H23B 0.9800
C23 H23C 0.9800
C23' H23D 0.9800
C23' H23E 0.9800
C23' H23F 0.9800
C25 H25A 0.9800
C25 H25B 0.9800
C25 H25C 0.9800
C26 C27 1.519(2)
C26 H26A 0.9900
C26 H26B 0.9900
C27 C28 1.390(2)
C27 C32 1.391(2)
C28 C29 1.389(2)
C28 H28 0.9500
C29 C30 1.386(3)
C29 H29 0.9500
C30 C31 1.380(2)
C30 H30 0.9500
C31 C32 1.392(2)
C31 H31 0.9500
C32 H32 0.9500

loop_
_geom_torsion_atom_site_label_1
_geom_torsion_atom_site_label_2
_geom_torsion_atom_site_label_3
_geom_torsion_atom_site_label_4
_geom_torsion
C10 N1 C1 C8 -120.58(13)
C26 N1 C1 C8 81.85(17)
C10 N1 C1 C2 109.28(14)
C26 N1 C1 C2 -48.29(19)
C10 N1 C1 C5 -8.45(15)
C26 N1 C1 C5 -166.02(12)
N1 C1 C2 C24 -23.37(19)
C8 C1 C2 C24 -152.88(13)
C5 C1 C2 C24 93.46(14)
N1 C1 C2 C22 99.36(16)
C8 C1 C2 C22 -30.15(18)
C5 C1 C2 C22 -143.82(13)
N1 C1 C2 C3 -141.42(13)
C8 C1 C2 C3 89.07(14)
C5 C1 C2 C3 -24.59(14)
C24 C2 C3 C4 -84.17(14)
C22 C2 C3 C4 160.23(13)
C1 C2 C3 C4 39.41(14)
C2 C3 C4 C15 -164.78(12)
C2 C3 C4 C5 -38.32(14)
C15 C4 C5 C9 -100.73(14)
C3 C4 C5 C9 133.93(12)
C15 C4 C5 C6 32.07(18)
C3 C4 C5 C6 -93.27(14)
C15 C4 C5 C1 146.61(12)
C3 C4 C5 C1 21.26(13)
N1 C1 C5 C9 6.35(13)
C8 C1 C5 C9 122.73(12)
C2 C1 C5 C9 -118.64(12)
N1 C1 C5 C6 -111.74(12)
C8 C1 C5 C6 4.64(15)
C2 C1 C5 C6 123.26(12)
N1 C1 C5 C4 127.23(12)
C8 C1 C5 C4 -116.38(12)
C2 C1 C5 C4 2.24(14)
C9 C5 C6 C7 -87.82(15)
C4 C5 C6 C7 138.49(13)
C1 C5 C6 C7 22.98(15)
C5 C6 C7 C8 -42.11(16)
C6 C7 C8 C1 45.03(15)
N1 C1 C8 C7 81.76(15)
C2 C1 C8 C7 -145.28(13)
C5 C1 C8 C7 -30.48(15)
C6 C5 C9 C14 -71.66(19)
C4 C5 C9 C14 61.7(2)
C1 C5 C9 C14 176.42(14)
C6 C5 C9 C10 109.46(14)
C4 C5 C9 C10 -117.16(13)
C1 C5 C9 C10 -2.46(14)
C26 N1 C10 C11 -14.6(2)
C1 N1 C10 C11 -172.84(14)
C26 N1 C10 C9 165.60(13)
C1 N1 C10 C9 7.32(16)
C14 C9 C10 N1 178.27(13)
C5 C9 C10 N1 -2.72(16)
C14 C9 C10 C11 -1.6(2)
C5 C9 C10 C11 177.44(13)
N1 C10 C11 C12 -178.85(14)
C9 C10 C11 C12 1.0(2)
C10 C11 C12 C13 0.1(2)
C11 C12 C13 C14 -0.6(2)
C10 C9 C14 C13 1.1(2)
C5 C9 C14 C13 -177.72(14)
C12 C13 C14 C9 0.0(2)
C3 C4 C15 C20 -156.57(13)
C5 C4 C15 C20 84.00(17)
C3 C4 C15 C16 24.7(2)
C5 C4 C15 C16 -94.72(17)
C20 C15 C16 C17 -2.6(2)
C4 C15 C16 C17 176.22(15)
C15 C16 C17 C18 0.1(3)
C21 O5 C18 C17 -172.10(15)
C21 O5 C18 C19 7.3(2)
C16 C17 C18 O5 -178.08(15)
C16 C17 C18 C19 2.4(2)
O5 C18 C19 C20 178.17(15)
C17 C18 C19 C20 -2.4(2)
C16 C15 C20 C19 2.6(2)
C4 C15 C20 C19 -176.22(13)
C18 C19 C20 C15 -0.1(2)
C23 O2 C22 O1 3.2(3)
C23 O2 C22 C2 -174.8(2)
C23' O1 C22 O2 5.3(3)
C23' O1 C22 C2 -176.7(2)
C24 C2 C22 O2 -109.64(18)
C3 C2 C22 O2 7.9(2)
C1 C2 C22 O2 121.70(18)
C24 C2 C22 O1 72.26(19)
C3 C2 C22 O1 -170.22(15)
C1 C2 C22 O1 -56.4(2)
C25 O4 C24 O3 -3.5(2)
C25 O4 C24 C2 -179.77(14)
C22 C2 C24 O3 19.0(2)
C3 C2 C24 O3 -100.13(18)
C1 C2 C24 O3 145.62(16)
C22 C2 C24 O4 -164.71(14)
C3 C2 C24 O4 76.21(16)
C1 C2 C24 O4 -38.05(18)
C10 N1 C26 C27 82.48(18)
C1 N1 C26 C27 -122.14(16)
N1 C26 C27 C28 -150.41(16)
N1 C26 C27 C32 33.0(2)
C32 C27 C28 C29 0.6(3)
C26 C27 C28 C29 -176.18(18)
C27 C28 C29 C30 -0.6(3)
C28 C29 C30 C31 0.4(3)
C29 C30 C31 C32 -0.1(3)
C30 C31 C32 C27 0.1(3)
C28 C27 C32 C31 -0.3(3)
C26 C27 C32 C31 176.31(17)
